data_1554098
loop_
_publ_author_name
'Zhu, Qiuhua'
'Dai, Chenshu'
'Huang, Cuihong'
'Zheng, Sichao'
'Tian, Yuanxin'

_publ_section_title
;
 Racemates Have Much Higher Solid-State Fluorescence Efficiency than Their
 Levo- and Dextrorotary Enantiomers
;
_journal_issue 45
_journal_name_full 'The Journal of Physical Chemistry C'
_journal_page_first 25503
_journal_paper_doi 10.1021/acs.jpcc.7b09170
_journal_volume 121
_journal_year 2017
_chemical_formula_moiety 'C26 H23 Br N2 O4'
_chemical_formula_sum 'C26 H23 Br N2 O4'
_chemical_formula_weight 507.37
_space_group_crystal_system monoclinic
_space_group_IT_number 14
_space_group_name_Hall '-P 2ybc'
_space_group_name_H-M_alt 'P 1 21/c 1'
_atom_sites_solution_hydrogens geom
_audit_creation_date 2017-07-03
_audit_creation_method
;
Olex2 1.2-beta
(compiled 2017.06.29 svn.r3433 for OlexSys, GUI svn.r5356)
;
_cell_angle_alpha 90
_cell_angle_beta 77.940(5)
_cell_angle_gamma 90
_cell_formula_units_Z 4
_cell_length_a 10.863(4)
_cell_length_b 11.675(4)
_cell_length_c 19.581(7)
_cell_measurement_reflns_used 869
_cell_measurement_temperature 298.15
_cell_measurement_theta_max 17.077
_cell_measurement_theta_min 2.592
_cell_volume 2428.6(15)
_computing_cell_refinement 'SAINT v7.68A (Bruker, 2009)'
_computing_data_reduction 'SAINT v7.68A (Bruker, 2009)'
_computing_molecular_graphics 'Olex2 (Dolomanov et al., 2009)'
_computing_publication_material 'Olex2 (Dolomanov et al., 2009)'
_computing_structure_refinement 'ShelXL (Sheldrick, 2015)'
_diffrn_ambient_temperature 298.15
_diffrn_measured_fraction_theta_full 0.999
_diffrn_measured_fraction_theta_max 0.999
_diffrn_measurement_device_type 'Bruker P4'
_diffrn_radiation_type MoK\a
_diffrn_radiation_wavelength 0.71073
_diffrn_reflns_av_R_equivalents 0.1137
_diffrn_reflns_av_unetI/netI 0.1623
_diffrn_reflns_Laue_measured_fraction_full 0.999
_diffrn_reflns_Laue_measured_fraction_max 0.999
_diffrn_reflns_limit_h_max 8
_diffrn_reflns_limit_h_min -12
_diffrn_reflns_limit_k_max 13
_diffrn_reflns_limit_k_min -13
_diffrn_reflns_limit_l_max 22
_diffrn_reflns_limit_l_min -23
_diffrn_reflns_number 12035
_diffrn_reflns_point_group_measured_fraction_full 0.999
_diffrn_reflns_point_group_measured_fraction_max 0.999
_diffrn_reflns_theta_full 25.026
_diffrn_reflns_theta_max 25.026
_diffrn_reflns_theta_min 1.917
_exptl_absorpt_coefficient_mu 1.727
_exptl_absorpt_correction_T_max 0.7456
_exptl_absorpt_correction_T_min 0.5658
_exptl_absorpt_correction_type multi-scan
_exptl_absorpt_process_details
'SADABS-2008/1 (Bruker,2008) was used for absorption correction. wR2(int) was 0.0868 before and 0.0568 after correction. The Ratio of minimum to maximum transmission is 0.7589. The \l/2 correction factor is 0.0015.'
_exptl_crystal_colour colourless
_exptl_crystal_colour_primary colourless
_exptl_crystal_density_diffrn 1.388
_exptl_crystal_description block
_exptl_crystal_F_000 1040
_exptl_crystal_size_max 0.32
_exptl_crystal_size_mid 0.28
_exptl_crystal_size_min 0.22
_refine_diff_density_max 0.311
_refine_diff_density_min -0.407
_refine_diff_density_rms 0.052
_refine_ls_extinction_method none
_refine_ls_goodness_of_fit_ref 0.883
_refine_ls_hydrogen_treatment constr
_refine_ls_matrix_type full
_refine_ls_number_parameters 300
_refine_ls_number_reflns 4272
_refine_ls_number_restraints 0
_refine_ls_restrained_S_all 0.883
_refine_ls_R_factor_all 0.1965
_refine_ls_R_factor_gt 0.0530
_refine_ls_shift/su_max 0.001
_refine_ls_shift/su_mean 0.000
_refine_ls_structure_factor_coef Fsqd
_refine_ls_weighting_details 'w=1/[\s^2^(Fo^2^)+(0.0312P)^2^] where P=(Fo^2^+2Fc^2^)/3'
_refine_ls_weighting_scheme calc
_refine_ls_wR_factor_gt 0.0867
_refine_ls_wR_factor_ref 0.1239
_reflns_Friedel_coverage 0.000
_reflns_number_gt 1523
_reflns_number_total 4272
_reflns_threshold_expression 'I > 2\s(I)'
_cod_data_source_file jp7b09170_si_011.cif
_cod_data_source_block 1
_cod_original_cell_volume 2428.6(14)
_cod_database_code 1554098
_shelx_shelxl_version_number 2014/7
_shelx_space_group_comment
;
The symmetry employed for this shelxl refinement is uniquely defined
by the following loop, which should always be used as a source of
symmetry information in preference to the above space-group names.
They are only intended as comments.
;
_shelx_estimated_absorpt_t_max 0.703
_shelx_estimated_absorpt_t_min 0.608
_olex2_refinement_description
;
1. Fixed Uiso
 At 1.2 times of:
  All C(H) groups, All C(H,H) groups
 At 1.5 times of:
  All C(H,H,H) groups
2.a Ternary CH refined with riding coordinates:
 C7(H7)
2.b Secondary CH2 refined with riding coordinates:
 C8(H8A,H8B)
2.c Aromatic/amide H refined with riding coordinates:
 C6(H6), C2(H2), C5(H5), C3(H3), C14(H14), C18(H18), C15(H15), C16(H16),
 C17(H17), C20(H20), C21(H21), C24(H24), C23(H23), C22(H22)
2.d Idealised Me refined as rotating group:
 C25(H25A,H25B,H25C), C26(H26A,H26B,H26C)
;
_olex2_submission_special_instructions 'No special instructions were received'

loop_
_space_group_symop_operation_xyz
'x, y, z'
'-x, y+1/2, -z+1/2'
'-x, -y, -z'
'x, -y-1/2, z-1/2'

loop_
_atom_site_label
_atom_site_type_symbol
_atom_site_fract_x
_atom_site_fract_y
_atom_site_fract_z
_atom_site_U_iso_or_equiv
_atom_site_adp_type
_atom_site_occupancy
_atom_site_site_symmetry_order
_atom_site_calc_flag
_atom_site_refinement_flags_posn
Br1 Br 1.52708(6) 0.16350(6) 0.10206(4) 0.1092(4) Uani 1 1 d .
C4 C 1.1172(5) 0.0238(5) 0.1551(3) 0.0451(14) Uani 1 1 d .
C6 C 1.3260(6) 0.0203(5) 0.0842(3) 0.0632(17) Uani 1 1 d .
H6 H 1.3840 -0.0098 0.0468 0.076 Uiso 1 1 calc R
C2 C 1.2750(6) 0.1513(5) 0.1790(3) 0.0656(17) Uani 1 1 d .
H2 H 1.2990 0.2094 0.2060 0.079 Uiso 1 1 calc R
C7 C 0.9866(5) -0.0301(4) 0.1711(3) 0.0468(14) Uani 1 1 d .
H7 H 0.9928 -0.1047 0.1931 0.056 Uiso 1 1 calc R
C5 C 1.2055(6) -0.0211(4) 0.0999(3) 0.0542(15) Uani 1 1 d .
H5 H 1.1825 -0.0802 0.0732 0.065 Uiso 1 1 calc R
C1 C 1.3610(5) 0.1067(5) 0.1240(4) 0.0634(17) Uani 1 1 d .
C3 C 1.1534(6) 0.1104(5) 0.1945(3) 0.0574(16) Uani 1 1 d .
H3 H 1.0955 0.1413 0.2317 0.069 Uiso 1 1 calc R
N1 N 0.8954(4) 0.0408(4) 0.2202(2) 0.0452(11) Uani 1 1 d .
N2 N 0.9426(4) -0.0490(4) 0.1064(2) 0.0455(11) Uani 1 1 d .
C8 C 0.9271(5) 0.0603(4) 0.0726(2) 0.0527(15) Uani 1 1 d .
H8A H 0.8759 0.0479 0.0382 0.063 Uiso 1 1 calc R
H8B H 1.0092 0.0865 0.0480 0.063 Uiso 1 1 calc R
C10 C 0.8482(4) 0.1355(4) 0.1918(3) 0.0428(13) Uani 1 1 d .
C9 C 0.8673(4) 0.1531(4) 0.1221(3) 0.0439(13) Uani 1 1 d .
C12 C 0.8391(5) 0.2644(5) 0.0940(3) 0.0571(16) Uani 1 1 d .
C11 C 0.7886(6) 0.2245(5) 0.2439(3) 0.0541(16) Uani 1 1 d .
O4 O 0.8276(4) 0.2510(3) 0.0270(2) 0.0734(12) Uani 1 1 d .
O3 O 0.8318(4) 0.3549(3) 0.1225(2) 0.0803(13) Uani 1 1 d .
O2 O 0.6730(4) 0.2498(3) 0.23561(18) 0.0707(12) Uani 1 1 d .
O1 O 0.8397(4) 0.2656(3) 0.2866(2) 0.0722(12) Uani 1 1 d .
C14 C 0.9004(5) -0.0575(5) 0.3292(3) 0.0587(16) Uani 1 1 d .
H14 H 0.9877 -0.0615 0.3167 0.070 Uiso 1 1 calc R
C18 C 0.7021(6) -0.0034(5) 0.3038(3) 0.0644(17) Uani 1 1 d .
H18 H 0.6555 0.0271 0.2733 0.077 Uiso 1 1 calc R
C13 C 0.8320(6) -0.0065(4) 0.2849(3) 0.0498(15) Uani 1 1 d .
C15 C 0.8372(8) -0.1022(5) 0.3920(3) 0.080(2) Uani 1 1 d .
H15 H 0.8828 -0.1369 0.4216 0.096 Uiso 1 1 calc R
C16 C 0.7095(8) -0.0968(6) 0.4117(4) 0.088(2) Uani 1 1 d .
H16 H 0.6685 -0.1272 0.4543 0.106 Uiso 1 1 calc R
C17 C 0.6416(6) -0.0457(5) 0.3679(4) 0.082(2) Uani 1 1 d .
H17 H 0.5546 -0.0396 0.3817 0.098 Uiso 1 1 calc R
C19 C 0.8552(5) -0.1379(5) 0.1078(3) 0.0490(14) Uani 1 1 d .
C20 C 0.7408(6) -0.1215(5) 0.0893(3) 0.0717(18) Uani 1 1 d .
H20 H 0.7161 -0.0481 0.0795 0.086 Uiso 1 1 calc R
C21 C 0.6630(7) -0.2129(8) 0.0852(4) 0.102(2) Uani 1 1 d .
H21 H 0.5887 -0.2008 0.0698 0.122 Uiso 1 1 calc R
C24 C 0.8863(6) -0.2481(5) 0.1233(3) 0.0649(17) Uani 1 1 d .
H24 H 0.9637 -0.2617 0.1351 0.078 Uiso 1 1 calc R
C23 C 0.8050(8) -0.3388(5) 0.1218(3) 0.085(2) Uani 1 1 d .
H23 H 0.8274 -0.4121 0.1334 0.102 Uiso 1 1 calc R
C22 C 0.6920(8) -0.3212(8) 0.1033(3) 0.103(3) Uani 1 1 d .
H22 H 0.6360 -0.3814 0.1031 0.124 Uiso 1 1 calc R
C25 C 0.6148(6) 0.3492(5) 0.2741(3) 0.109(2) Uani 1 1 d .
H25A H 0.6221 0.3433 0.3220 0.163 Uiso 1 1 calc GR
H25B H 0.5275 0.3524 0.2718 0.163 Uiso 1 1 calc GR
H25C H 0.6564 0.4175 0.2540 0.163 Uiso 1 1 calc GR
C26 C 0.8038(6) 0.3552(5) -0.0082(3) 0.108(2) Uani 1 1 d .
H26A H 0.7274 0.3899 0.0167 0.162 Uiso 1 1 calc GR
H26B H 0.7954 0.3374 -0.0549 0.162 Uiso 1 1 calc GR
H26C H 0.8726 0.4074 -0.0099 0.162 Uiso 1 1 calc GR

loop_
_atom_site_aniso_label
_atom_site_aniso_U_11
_atom_site_aniso_U_22
_atom_site_aniso_U_33
_atom_site_aniso_U_23
_atom_site_aniso_U_13
_atom_site_aniso_U_12
Br1 0.0613(4) 0.0910(6) 0.1733(8) -0.0091(6) -0.0200(5) -0.0076(4)
C4 0.059(4) 0.041(4) 0.040(4) 0.004(3) -0.019(3) -0.002(3)
C6 0.062(5) 0.064(5) 0.063(4) 0.001(4) -0.012(4) 0.008(4)
C2 0.067(4) 0.049(4) 0.087(5) -0.003(4) -0.031(4) -0.004(4)
C7 0.066(4) 0.039(4) 0.037(3) 0.003(3) -0.014(3) 0.006(3)
C5 0.069(4) 0.051(4) 0.045(4) -0.006(3) -0.017(4) 0.002(4)
C1 0.050(4) 0.050(4) 0.092(5) 0.006(4) -0.018(4) 0.001(3)
C3 0.066(4) 0.053(4) 0.055(4) -0.004(3) -0.015(4) 0.004(3)
N1 0.057(3) 0.041(3) 0.037(3) -0.002(3) -0.007(3) 0.005(2)
N2 0.065(3) 0.038(3) 0.037(3) 0.001(2) -0.017(2) 0.001(2)
C8 0.076(4) 0.042(4) 0.043(3) 0.003(3) -0.019(3) 0.008(3)
C10 0.048(3) 0.037(4) 0.044(4) -0.005(3) -0.011(3) -0.002(3)
C9 0.056(3) 0.036(4) 0.039(4) -0.003(3) -0.008(3) -0.001(3)
C12 0.074(4) 0.038(4) 0.057(4) 0.013(4) -0.010(4) 0.000(3)
C11 0.058(4) 0.050(4) 0.055(4) -0.001(3) -0.014(4) 0.004(3)
O4 0.109(3) 0.057(3) 0.054(3) 0.014(2) -0.017(3) 0.015(2)
O3 0.124(4) 0.036(3) 0.088(3) -0.005(2) -0.037(3) 0.005(2)
O2 0.065(3) 0.074(3) 0.077(3) -0.029(2) -0.023(2) 0.017(2)
O1 0.079(3) 0.071(3) 0.072(3) -0.023(2) -0.027(3) 0.000(2)
C14 0.075(4) 0.057(4) 0.046(4) -0.002(3) -0.017(4) 0.002(3)
C18 0.072(5) 0.058(4) 0.059(5) 0.003(3) -0.003(4) -0.002(3)
C13 0.061(4) 0.047(4) 0.041(4) -0.007(3) -0.010(4) 0.000(3)
C15 0.136(7) 0.058(5) 0.046(5) 0.005(4) -0.018(5) -0.005(5)
C16 0.120(7) 0.067(5) 0.063(5) 0.001(4) 0.017(5) -0.011(5)
C17 0.081(5) 0.065(5) 0.086(6) -0.008(4) 0.014(5) -0.003(4)
C19 0.056(4) 0.046(4) 0.045(4) -0.009(3) -0.010(3) 0.005(3)
C20 0.069(5) 0.069(5) 0.075(5) -0.008(4) -0.012(4) -0.002(4)
C21 0.084(6) 0.130(8) 0.098(6) 0.004(6) -0.033(5) -0.020(6)
C24 0.083(5) 0.050(4) 0.065(4) -0.001(4) -0.023(4) -0.003(4)
C23 0.138(7) 0.050(5) 0.074(5) 0.006(4) -0.037(5) -0.028(5)
C22 0.119(7) 0.119(8) 0.079(5) 0.004(5) -0.036(5) -0.061(6)
C25 0.094(5) 0.102(6) 0.135(6) -0.055(5) -0.034(5) 0.043(4)
C26 0.158(7) 0.072(5) 0.096(5) 0.031(4) -0.034(5) 0.032(5)

loop_
_atom_type_symbol
_atom_type_description
_atom_type_scat_dispersion_real
_atom_type_scat_dispersion_imag
_atom_type_scat_source
C C 0.0033 0.0016 'International Tables Vol C Tables 4.2.6.8 and 6.1.1.4'
H H 0.0000 0.0000 'International Tables Vol C Tables 4.2.6.8 and 6.1.1.4'
Br Br -0.2901 2.4595 'International Tables Vol C Tables 4.2.6.8 and 6.1.1.4'
N N 0.0061 0.0033 'International Tables Vol C Tables 4.2.6.8 and 6.1.1.4'
O O 0.0106 0.0060 'International Tables Vol C Tables 4.2.6.8 and 6.1.1.4'

loop_
_geom_angle_atom_site_label_1
_geom_angle_atom_site_label_2
_geom_angle_atom_site_label_3
_geom_angle
C5 C4 C7 117.8(5)
C3 C4 C7 123.4(5)
C3 C4 C5 118.7(5)
C5 C6 H6 120.1
C5 C6 C1 119.8(6)
C1 C6 H6 120.1
C1 C2 H2 119.8
C1 C2 C3 120.3(5)
C3 C2 H2 119.8
C4 C7 H7 108.1
N1 C7 C4 111.8(4)
N1 C7 H7 108.1
N2 C7 C4 110.0(4)
N2 C7 H7 108.1
N2 C7 N1 110.6(4)
C4 C5 H5 119.5
C6 C5 C4 120.9(5)
C6 C5 H5 119.5
C6 C1 Br1 119.5(5)
C2 C1 Br1 120.5(5)
C2 C1 C6 120.0(5)
C4 C3 H3 119.9
C2 C3 C4 120.3(6)
C2 C3 H3 119.9
C10 N1 C7 116.0(4)
C10 N1 C13 121.2(4)
C13 N1 C7 119.7(4)
C7 N2 C8 110.5(4)
C19 N2 C7 116.0(4)
C19 N2 C8 120.9(4)
N2 C8 H8A 108.7
N2 C8 H8B 108.7
N2 C8 C9 114.3(4)
H8A C8 H8B 107.6
C9 C8 H8A 108.7
C9 C8 H8B 108.7
N1 C10 C11 114.9(5)
C9 C10 N1 122.4(5)
C9 C10 C11 122.3(5)
C10 C9 C8 119.6(5)
C10 C9 C12 120.8(5)
C12 C9 C8 119.4(5)
O4 C12 C9 109.2(5)
O3 C12 C9 127.5(6)
O3 C12 O4 123.1(5)
O2 C11 C10 110.7(5)
O1 C11 C10 123.7(5)
O1 C11 O2 125.6(5)
C12 O4 C26 115.3(4)
C11 O2 C25 115.6(4)
C13 C14 H14 120.4
C15 C14 H14 120.4
C15 C14 C13 119.2(6)
C13 C18 H18 120.1
C17 C18 H18 120.1
C17 C18 C13 119.9(6)
C14 C13 N1 120.0(5)
C18 C13 N1 120.3(5)
C18 C13 C14 119.6(5)
C14 C15 H15 119.3
C16 C15 C14 121.5(7)
C16 C15 H15 119.3
C15 C16 H16 120.3
C15 C16 C17 119.4(7)
C17 C16 H16 120.3
C18 C17 H17 119.8
C16 C17 C18 120.4(6)
C16 C17 H17 119.8
C20 C19 N2 122.4(6)
C20 C19 C24 117.6(5)
C24 C19 N2 119.9(5)
C19 C20 H20 119.8
C21 C20 C19 120.4(6)
C21 C20 H20 119.8
C20 C21 H21 119.1
C22 C21 C20 121.7(7)
C22 C21 H21 119.1
C19 C24 H24 119.3
C19 C24 C23 121.5(6)
C23 C24 H24 119.3
C24 C23 H23 119.9
C22 C23 C24 120.2(7)
C22 C23 H23 119.9
C21 C22 H22 120.8
C23 C22 C21 118.4(7)
C23 C22 H22 120.8
O2 C25 H25A 109.5
O2 C25 H25B 109.5
O2 C25 H25C 109.5
H25A C25 H25B 109.5
H25A C25 H25C 109.5
H25B C25 H25C 109.5
O4 C26 H26A 109.5
O4 C26 H26B 109.5
O4 C26 H26C 109.5
H26A C26 H26B 109.5
H26A C26 H26C 109.5
H26B C26 H26C 109.5

loop_
_geom_bond_atom_site_label_1
_geom_bond_atom_site_label_2
_geom_bond_distance
Br1 C1 1.886(5)
C4 C7 1.523(6)
C4 C5 1.389(6)
C4 C3 1.378(6)
C6 H6 0.9300
C6 C5 1.368(6)
C6 C1 1.376(7)
C2 H2 0.9300
C2 C1 1.372(7)
C2 C3 1.377(7)
C7 H7 0.9800
C7 N1 1.481(5)
C7 N2 1.462(5)
C5 H5 0.9300
C3 H3 0.9300
N1 C10 1.384(5)
N1 C13 1.421(6)
N2 C8 1.463(5)
N2 C19 1.402(6)
C8 H8A 0.9700
C8 H8B 0.9700
C8 C9 1.507(6)
C10 C9 1.353(6)
C10 C11 1.504(7)
C9 C12 1.469(7)
C12 O4 1.351(6)
C12 O3 1.189(6)
C11 O2 1.332(6)
C11 O1 1.196(5)
O4 C26 1.448(5)
O2 C25 1.455(6)
C14 H14 0.9300
C14 C13 1.388(6)
C14 C15 1.380(7)
C18 H18 0.9300
C18 C13 1.382(6)
C18 C17 1.382(7)
C15 H15 0.9300
C15 C16 1.361(8)
C16 H16 0.9300
C16 C17 1.378(8)
C17 H17 0.9300
C19 C20 1.379(7)
C19 C24 1.381(7)
C20 H20 0.9300
C20 C21 1.374(8)
C21 H21 0.9300
C21 C22 1.367(9)
C24 H24 0.9300
C24 C23 1.383(7)
C23 H23 0.9300
C23 C22 1.366(8)
C22 H22 0.9300
C25 H25A 0.9600
C25 H25B 0.9600
C25 H25C 0.9600
C26 H26A 0.9600
C26 H26B 0.9600
C26 H26C 0.9600

loop_
_geom_torsion_atom_site_label_1
_geom_torsion_atom_site_label_2
_geom_torsion_atom_site_label_3
_geom_torsion_atom_site_label_4
_geom_torsion
C4 C7 N1 C10 78.3(5)
C4 C7 N1 C13 -121.2(5)
C4 C7 N2 C8 -64.2(5)
C4 C7 N2 C19 153.6(4)
C7 C4 C5 C6 -177.6(5)
C7 C4 C3 C2 176.8(5)
C7 N1 C10 C9 10.4(7)
C7 N1 C10 C11 -162.3(4)
C7 N1 C13 C14 52.8(6)
C7 N1 C13 C18 -126.4(5)
C7 N2 C8 C9 -42.1(5)
C7 N2 C19 C20 126.2(5)
C7 N2 C19 C24 -58.4(6)
C5 C4 C7 N1 -167.7(4)
C5 C4 C7 N2 -44.4(6)
C5 C4 C3 C2 0.1(7)
C5 C6 C1 Br1 -180.0(4)
C5 C6 C1 C2 -0.3(8)
C1 C6 C5 C4 0.8(8)
C1 C2 C3 C4 0.4(8)
C3 C4 C7 N1 15.6(7)
C3 C4 C7 N2 138.9(5)
C3 C4 C5 C6 -0.7(7)
C3 C2 C1 Br1 179.4(4)
C3 C2 C1 C6 -0.3(8)
N1 C7 N2 C8 59.8(5)
N1 C7 N2 C19 -82.5(5)
N1 C10 C9 C8 8.1(7)
N1 C10 C9 C12 -167.3(4)
N1 C10 C11 O2 -127.3(5)
N1 C10 C11 O1 52.5(7)
N2 C7 N1 C10 -44.6(6)
N2 C7 N1 C13 115.8(5)
N2 C8 C9 C10 8.6(7)
N2 C8 C9 C12 -176.0(4)
N2 C19 C20 C21 174.0(5)
N2 C19 C24 C23 -176.8(5)
C8 N2 C19 C20 -11.9(7)
C8 N2 C19 C24 163.5(4)
C8 C9 C12 O4 23.6(6)
C8 C9 C12 O3 -153.4(6)
C10 N1 C13 C14 -147.8(5)
C10 N1 C13 C18 33.0(7)
C10 C9 C12 O4 -161.0(5)
C10 C9 C12 O3 22.0(9)
C10 C11 O2 C25 -169.2(5)
C9 C10 C11 O2 60.0(6)
C9 C10 C11 O1 -120.2(6)
C9 C12 O4 C26 -178.0(4)
C11 C10 C9 C8 -179.8(5)
C11 C10 C9 C12 4.8(8)
O3 C12 O4 C26 -0.8(8)
O1 C11 O2 C25 11.0(8)
C14 C15 C16 C17 0.2(10)
C13 N1 C10 C9 -149.8(5)
C13 N1 C10 C11 37.6(6)
C13 C14 C15 C16 -0.5(9)
C13 C18 C17 C16 -3.6(9)
C15 C14 C13 N1 179.5(5)
C15 C14 C13 C18 -1.3(8)
C15 C16 C17 C18 1.9(10)
C17 C18 C13 N1 -177.5(5)
C17 C18 C13 C14 3.3(8)
C19 N2 C8 C9 98.0(5)
C19 C20 C21 C22 4.1(10)
C19 C24 C23 C22 1.2(9)
C20 C19 C24 C23 -1.2(8)
C20 C21 C22 C23 -4.0(11)
C24 C19 C20 C21 -1.5(8)
C24 C23 C22 C21 1.3(10)
